data_4329117
loop_
_publ_author_name
'Subrata Naiya'
'Saptarshi Biswas'
'Michael G. B. Drew'
'Carlos J. G\'omez-Garc\'ia'
'Ashutosh Ghosh'

_publ_section_title
;
 A Ferromagnetic Methoxido-Bridged Mn(III) Dimer and a Spin-Canted
 Metamagnetic \m1,3-Azido-Bridged Chain
;
_journal_name_full 'Inorganic Chemistry'
_journal_page_first 5332
_journal_page_last 5341
_journal_paper_doi 10.1021/ic300274n
_journal_volume 51
_journal_year 2012
_chemical_formula_sum 'C22 H32 Mn2 N10 O4'
_chemical_formula_weight 610.46
_chemical_name_systematic
; 
 ? 
;
_space_group_IT_number 14
_symmetry_cell_setting monoclinic
_symmetry_space_group_name_Hall '-P 2ybc'
_symmetry_space_group_name_H-M 'P 1 21/c 1'
_atom_sites_solution_hydrogens geom
_atom_sites_solution_primary direct
_atom_sites_solution_secondary difmap
_audit_creation_method SHELXL-97
_cell_angle_alpha 90.00(13)
_cell_angle_beta 96.52(10)
_cell_angle_gamma 90.00(8)
_cell_formula_units_Z 2
_cell_length_a 9.036(5)
_cell_length_b 11.590(14)
_cell_length_c 13.339(15)
_cell_measurement_reflns_used 8588
_cell_measurement_temperature 150(2)
_cell_measurement_theta_max 30.00
_cell_measurement_theta_min 2.27
_cell_volume 1388(2)
_computing_cell_refinement 'Crysalis, Oxford Diffraction'
_computing_data_collection 'Crysalis, Oxford Diffraction'
_computing_data_reduction 'Crysalis, Oxford Diffraction'
_computing_molecular_graphics PLATON(Spek,2004)
_computing_structure_refinement 'SHELXL-97 (Sheldrick, 1997)'
_computing_structure_solution 'SHELXS-97 (Sheldrick, 1997)'
_diffrn_ambient_temperature 150(2)
_diffrn_measured_fraction_theta_full 0.991
_diffrn_measured_fraction_theta_max 0.991
_diffrn_measurement_device 'Oxford Diffaction X-Calibur System'
_diffrn_measurement_method '321 frames, counting time 10 s.'
_diffrn_radiation_monochromator graphite
_diffrn_radiation_source 'fine-focus sealed tube'
_diffrn_radiation_type MoK\a
_diffrn_radiation_wavelength 0.71073
_diffrn_reflns_av_R_equivalents 0.0721
_diffrn_reflns_av_sigmaI/netI 0.1534
_diffrn_reflns_limit_h_max 12
_diffrn_reflns_limit_h_min -12
_diffrn_reflns_limit_k_max 16
_diffrn_reflns_limit_k_min -15
_diffrn_reflns_limit_l_max 14
_diffrn_reflns_limit_l_min -18
_diffrn_reflns_number 8588
_diffrn_reflns_theta_full 30.00
_diffrn_reflns_theta_max 30.00
_diffrn_reflns_theta_min 2.27
_diffrn_standards_decay_% n/a
_diffrn_standards_interval_count n/a
_diffrn_standards_interval_time n/a
_diffrn_standards_number n/a
_exptl_absorpt_coefficient_mu 0.957
_exptl_absorpt_correction_T_max 1.000
_exptl_absorpt_correction_T_min 0.899
_exptl_absorpt_correction_type empirical
_exptl_absorpt_process_details 'ABSPACK, Oxford Diffraction Ltd'
_exptl_crystal_colour blue
_exptl_crystal_density_diffrn 1.461
_exptl_crystal_description needle
_exptl_crystal_F_000 632
_exptl_crystal_size_max 0.24
_exptl_crystal_size_mid 0.04
_exptl_crystal_size_min 0.04
_refine_diff_density_max 0.369
_refine_diff_density_min -0.386
_refine_diff_density_rms 0.065
_refine_ls_extinction_method none
_refine_ls_goodness_of_fit_ref 0.749
_refine_ls_hydrogen_treatment constr
_refine_ls_matrix_type full
_refine_ls_number_parameters 174
_refine_ls_number_reflns 4011
_refine_ls_number_restraints 0
_refine_ls_restrained_S_all 0.749
_refine_ls_R_factor_all 0.1338
_refine_ls_R_factor_gt 0.0474
_refine_ls_shift/su_max 0.001
_refine_ls_shift/su_mean 0.000
_refine_ls_structure_factor_coef Fsqd
_refine_ls_weighting_details
;
_refine_ls_weighting_details 
  w=1/[\s^2^(Fo^2^)+(0.0367P)^2^+0.0000P] where P=(Fo^2^+2Fc^2^)/3 
;
_refine_ls_weighting_scheme calc
_refine_ls_wR_factor_gt 0.0835
_refine_ls_wR_factor_ref 0.0983
_reflns_number_gt 1691
_reflns_number_total 4011
_reflns_threshold_expression >2sigma(I)
_cod_data_source_file ic300274n_si_002_1.cif
_cod_data_source_block 1
_cod_database_code 4329117

loop_
_symmetry_equiv_pos_as_xyz
'x, y, z'
'-x, y+1/2, -z+1/2'
'-x, -y, -z'
'x, -y-1/2, z-1/2'

loop_
_atom_site_label
_atom_site_type_symbol
_atom_site_fract_x
_atom_site_fract_y
_atom_site_fract_z
_atom_site_U_iso_or_equiv
_atom_site_adp_type
_atom_site_occupancy
_atom_site_symmetry_multiplicity
_atom_site_calc_flag
_atom_site_refinement_flags
Mn1 Mn 0.47061(5) 0.13332(4) 0.97281(3) 0.03590(15) Uani 1 1 d .
N1 N 0.3221(3) 0.2389(2) 0.87109(19) 0.0532(8) Uani 1 1 d .
N2 N 0.3365(3) 0.3343(2) 0.84428(18) 0.0445(7) Uani 1 1 d .
N3 N 0.3445(4) 0.4270(3) 0.8148(2) 0.0802(11) Uani 1 1 d .
N19 N 0.5497(3) 0.2724(2) 1.04874(17) 0.0431(7) Uani 1 1 d .
O11 O 0.6297(2) 0.13598(18) 0.89255(14) 0.0494(6) Uani 1 1 d .
O31 O 0.4031(2) -0.01137(16) 0.91970(16) 0.0452(5) Uani 1 1 d .
N22 N 0.3116(3) 0.1436(2) 1.07549(17) 0.0406(6) Uani 1 1 d .
H22 H 0.3468 0.1006 1.1301 0.049 Uiso 1 1 calc R
C12 C 0.7344(4) 0.2131(3) 0.8872(2) 0.0442(8) Uani 1 1 d .
C13 C 0.8367(4) 0.1956(3) 0.8170(2) 0.0559(9) Uani 1 1 d .
H13 H 0.8297 0.1299 0.7768 0.067 Uiso 1 1 calc R
C14 C 0.9467(4) 0.2744(4) 0.8072(3) 0.0729(12) Uani 1 1 d .
H14 H 1.0135 0.2610 0.7604 0.087 Uiso 1 1 calc R
C15 C 0.9611(4) 0.3728(4) 0.8648(3) 0.0840(13) Uani 1 1 d .
H15 H 1.0360 0.4258 0.8567 0.101 Uiso 1 1 calc R
C16 C 0.8635(4) 0.3913(3) 0.9340(3) 0.0747(12) Uani 1 1 d .
H16 H 0.8723 0.4581 0.9729 0.090 Uiso 1 1 calc R
C17 C 0.7497(4) 0.3119(3) 0.9483(2) 0.0487(9) Uani 1 1 d .
C18 C 0.6578(4) 0.3354(3) 1.0261(2) 0.0491(9) Uani 1 1 d .
H18 H 0.6780 0.4023 1.0638 0.059 Uiso 1 1 calc R
C20 C 0.4681(4) 0.3033(3) 1.1345(2) 0.0577(10) Uani 1 1 d .
H20A H 0.4716 0.3861 1.1453 0.069 Uiso 1 1 calc R
H20B H 0.5127 0.2657 1.1955 0.069 Uiso 1 1 calc R
C21 C 0.3100(4) 0.2644(3) 1.1094(2) 0.0523(9) Uani 1 1 d .
H21A H 0.2570 0.2705 1.1685 0.063 Uiso 1 1 calc R
H21B H 0.2599 0.3125 1.0566 0.063 Uiso 1 1 calc R
C23 C 0.1610(4) 0.1012(3) 1.0417(3) 0.0603(10) Uani 1 1 d .
H23A H 0.0982 0.1126 1.0943 0.090 Uiso 1 1 calc R
H23B H 0.1653 0.0204 1.0262 0.090 Uiso 1 1 calc R
H23C H 0.1210 0.1428 0.9825 0.090 Uiso 1 1 calc R
C32 C 0.3124(4) -0.0269(3) 0.8311(3) 0.0759(13) Uani 1 1 d .
H32A H 0.2358 0.0309 0.8253 0.114 Uiso 1 1 calc R
H32B H 0.2676 -0.1021 0.8308 0.114 Uiso 1 1 calc R
H32C H 0.3702 -0.0204 0.7753 0.114 Uiso 1 1 calc R

loop_
_atom_site_aniso_label
_atom_site_aniso_U_11
_atom_site_aniso_U_22
_atom_site_aniso_U_33
_atom_site_aniso_U_23
_atom_site_aniso_U_13
_atom_site_aniso_U_12
Mn1 0.0417(3) 0.0352(2) 0.0314(2) -0.0002(2) 0.00688(19) -0.0055(3)
N1 0.066(2) 0.0470(17) 0.0450(16) 0.0098(14) -0.0005(14) -0.0010(16)
N2 0.0526(19) 0.0446(16) 0.0371(15) -0.0016(13) 0.0089(13) 0.0012(15)
N3 0.114(3) 0.0437(18) 0.085(2) 0.0099(18) 0.020(2) -0.007(2)
N19 0.0540(18) 0.0374(14) 0.0393(15) -0.0031(12) 0.0115(13) -0.0050(14)
O11 0.0526(15) 0.0510(13) 0.0481(13) -0.0028(12) 0.0203(11) -0.0087(13)
O31 0.0511(14) 0.0382(12) 0.0446(13) -0.0038(10) -0.0021(11) -0.0086(11)
N22 0.0438(16) 0.0447(15) 0.0338(13) 0.0060(13) 0.0066(11) -0.0031(14)
C12 0.038(2) 0.052(2) 0.0419(18) 0.0137(17) 0.0048(15) -0.0013(18)
C13 0.044(2) 0.078(3) 0.048(2) 0.0170(19) 0.0138(17) 0.007(2)
C14 0.038(2) 0.116(4) 0.067(3) 0.018(3) 0.016(2) 0.004(3)
C15 0.049(3) 0.104(4) 0.101(3) 0.014(3) 0.018(2) -0.032(3)
C16 0.058(3) 0.077(3) 0.090(3) -0.004(2) 0.012(2) -0.022(2)
C17 0.037(2) 0.050(2) 0.060(2) 0.0062(18) 0.0082(17) -0.0149(18)
C18 0.051(2) 0.0427(19) 0.052(2) -0.0060(16) 0.0022(17) -0.0144(17)
C20 0.076(3) 0.053(2) 0.047(2) -0.0140(17) 0.021(2) -0.009(2)
C21 0.061(2) 0.053(2) 0.046(2) -0.0043(17) 0.0212(18) 0.007(2)
C23 0.042(2) 0.073(3) 0.066(2) 0.004(2) 0.0099(18) -0.008(2)
C32 0.103(3) 0.052(2) 0.063(3) -0.008(2) -0.027(2) -0.010(2)

loop_
_atom_type_symbol
_atom_type_description
_atom_type_scat_dispersion_real
_atom_type_scat_dispersion_imag
_atom_type_scat_source
C C 0.0033 0.0016 'International Tables Vol C Tables 4.2.6.8 and 6.1.1.4'
H H 0.0000 0.0000 'International Tables Vol C Tables 4.2.6.8 and 6.1.1.4'
O O 0.0106 0.0060 'International Tables Vol C Tables 4.2.6.8 and 6.1.1.4'
Mn Mn 0.3368 0.7283 'International Tables Vol C Tables 4.2.6.8 and 6.1.1.4'
N N 0.0061 0.0033 'International Tables Vol C Tables 4.2.6.8 and 6.1.1.4'

loop_
_geom_angle_atom_site_label_1
_geom_angle_atom_site_label_2
_geom_angle_atom_site_label_3
_geom_angle
_geom_angle_site_symmetry_1
_geom_angle_site_symmetry_3
O11 Mn1 O31 92.07(13) . .
O11 Mn1 N19 91.32(13) . .
O31 Mn1 N19 171.09(10) . .
O11 Mn1 N22 172.51(10) . .
O31 Mn1 N22 94.52(13) . .
N19 Mn1 N22 81.66(13) . .
O11 Mn1 N1 95.32(13) . .
O31 Mn1 N1 96.61(14) . .
N19 Mn1 N1 91.28(14) . .
N22 Mn1 N1 87.46(13) . .
O11 Mn1 O31 90.45(12) . 3_657
O31 Mn1 O31 78.42(14) . 3_657
N19 Mn1 O31 93.32(13) . 3_657
N22 Mn1 O31 87.40(12) . 3_657
N1 Mn1 O31 172.54(9) . 3_657
O11 Mn1 Mn1 91.53(12) . 3_657
O31 Mn1 Mn1 43.03(10) . 3_657
N19 Mn1 Mn1 128.63(11) . 3_657
N22 Mn1 Mn1 90.86(12) . 3_657
N1 Mn1 Mn1 139.35(11) . 3_657
O31 Mn1 Mn1 35.38(9) 3_657 3_657
N2 N1 Mn1 129.7(3) . .
N3 N2 N1 176.7(4) . .
C18 N19 C20 120.3(3) . .
C18 N19 Mn1 125.5(2) . .
C20 N19 Mn1 114.2(2) . .
C12 O11 Mn1 130.1(2) . .
C32 O31 Mn1 125.0(2) . .
C32 O31 Mn1 133.0(2) . 3_657
Mn1 O31 Mn1 101.58(14) . 3_657
C23 N22 C21 111.8(3) . .
C23 N22 Mn1 117.4(2) . .
C21 N22 Mn1 106.6(2) . .
C23 N22 H22 106.8 . .
C21 N22 H22 106.8 . .
Mn1 N22 H22 106.8 . .
O11 C12 C13 118.2(3) . .
O11 C12 C17 123.4(3) . .
C13 C12 C17 118.4(3) . .
C14 C13 C12 120.6(4) . .
C14 C13 H13 119.7 . .
C12 C13 H13 119.7 . .
C13 C14 C15 121.7(4) . .
C13 C14 H14 119.1 . .
C15 C14 H14 119.1 . .
C16 C15 C14 118.8(4) . .
C16 C15 H15 120.6 . .
C14 C15 H15 120.6 . .
C15 C16 C17 121.8(4) . .
C15 C16 H16 119.1 . .
C17 C16 H16 119.1 . .
C12 C17 C16 118.7(3) . .
C12 C17 C18 123.4(3) . .
C16 C17 C18 117.9(3) . .
N19 C18 C17 125.7(3) . .
N19 C18 H18 117.2 . .
C17 C18 H18 117.2 . .
N19 C20 C21 107.5(3) . .
N19 C20 H20A 110.2 . .
C21 C20 H20A 110.2 . .
N19 C20 H20B 110.2 . .
C21 C20 H20B 110.2 . .
H20A C20 H20B 108.5 . .
N22 C21 C20 108.2(3) . .
N22 C21 H21A 110.1 . .
C20 C21 H21A 110.1 . .
N22 C21 H21B 110.1 . .
C20 C21 H21B 110.1 . .
H21A C21 H21B 108.4 . .
N22 C23 H23A 109.5 . .
N22 C23 H23B 109.5 . .
H23A C23 H23B 109.5 . .
N22 C23 H23C 109.5 . .
H23A C23 H23C 109.5 . .
H23B C23 H23C 109.5 . .
O31 C32 H32A 109.5 . .
O31 C32 H32B 109.5 . .
H32A C32 H32B 109.5 . .
O31 C32 H32C 109.5 . .
H32A C32 H32C 109.5 . .
H32B C32 H32C 109.5 . .

loop_
_geom_bond_atom_site_label_1
_geom_bond_atom_site_label_2
_geom_bond_distance
_geom_bond_site_symmetry_2
Mn1 O11 1.887(3) .
Mn1 O31 1.894(3) .
Mn1 N19 1.992(4) .
Mn1 N22 2.098(3) .
Mn1 N1 2.174(4) .
Mn1 O31 2.233(4) 3_657
Mn1 Mn1 3.205(4) 3_657
N1 N2 1.174(3) .
N2 N3 1.149(4) .
N19 C18 1.283(4) .
N19 C20 1.474(4) .
O11 C12 1.309(4) .
O31 C32 1.371(4) .
O31 Mn1 2.233(4) 3_657
N22 C23 1.469(4) .
N22 C21 1.472(4) .
N22 H22 0.9100 .
C12 C13 1.404(4) .
C12 C17 1.403(5) .
C13 C14 1.367(5) .
C13 H13 0.9300 .
C14 C15 1.372(5) .
C14 H14 0.9300 .
C15 C16 1.365(5) .
C15 H15 0.9300 .
C16 C17 1.408(4) .
C16 H16 0.9300 .
C17 C18 1.428(4) .
C18 H18 0.9300 .
C20 C21 1.500(5) .
C20 H20A 0.9700 .
C20 H20B 0.9700 .
C21 H21A 0.9700 .
C21 H21B 0.9700 .
C23 H23A 0.9600 .
C23 H23B 0.9600 .
C23 H23C 0.9600 .
C32 H32A 0.9600 .
C32 H32B 0.9600 .
C32 H32C 0.9600 .
